data_7018337
loop_
_publ_author_name
'Hamidi, Shima'
'Deacon, Glen B.'
'Junk, Peter C.'
'Neumann, Paul'

_publ_section_title
;
 Direct reaction of iodine-activated lanthanoid metals with
 2,6-diisopropylphenol.
;
_journal_issue 12
_journal_name_full 'Dalton transactions (Cambridge, England : 2003)'
_journal_page_first 3541
_journal_page_last 3552
_journal_paper_doi 10.1039/c2dt11752e
_journal_volume 41
_journal_year 2012
_chemical_formula_moiety 'C64 H100 Eu2 O8'
_chemical_formula_sum 'C64 H100 Eu2 O8'
_chemical_formula_weight 1301.36
_chemical_name_common EuII
_chemical_name_systematic
;
?
;
_space_group_IT_number 14
_symmetry_cell_setting monoclinic
_symmetry_space_group_name_Hall '-P 2ybc'
_symmetry_space_group_name_H-M 'P 1 21/c 1'
_atom_sites_solution_hydrogens geom
_atom_sites_solution_primary direct
_atom_sites_solution_secondary difmap
_audit_creation_method SHELXL-97
_cell_angle_alpha 90.00
_cell_angle_beta 100.403(11)
_cell_angle_gamma 90.00
_cell_formula_units_Z 4
_cell_length_a 20.135(10)
_cell_length_b 14.588(7)
_cell_length_c 22.125(12)
_cell_measurement_reflns_used 55115
_cell_measurement_temperature 123(1)
_cell_measurement_theta_max 27.50
_cell_measurement_theta_min 2.78
_cell_volume 6392(6)
_computing_cell_refinement 'Bruker SMART (Bruker)'
_computing_data_collection 'Bruker SMART (Bruker)'
_computing_data_reduction 'Bruker SAINT (Bruker)'
_computing_molecular_graphics 'X-Seed (Barbour, 1999)'
_computing_publication_material 'CIFTAB (Sheldrick, 1997)'
_computing_structure_refinement 'SHELXL-97 (Sheldrick, 1997)'
_computing_structure_solution 'SHELXS-97 (Sheldrick, 1990)'
_diffrn_ambient_temperature 123(1)
_diffrn_measured_fraction_theta_full 0.997
_diffrn_measured_fraction_theta_max 0.997
_diffrn_measurement_device_type 'Bruker X8 Apex II CCD'
_diffrn_measurement_method 'phi and omega scans'
_diffrn_radiation_monochromator graphite
_diffrn_radiation_source 'fine-focus sealed tube'
_diffrn_radiation_type MoK\a
_diffrn_radiation_wavelength 0.71073
_diffrn_reflns_av_R_equivalents 0.0666
_diffrn_reflns_av_sigmaI/netI 0.0752
_diffrn_reflns_limit_h_max 26
_diffrn_reflns_limit_h_min -26
_diffrn_reflns_limit_k_max 18
_diffrn_reflns_limit_k_min -18
_diffrn_reflns_limit_l_max 28
_diffrn_reflns_limit_l_min -28
_diffrn_reflns_number 55115
_diffrn_reflns_theta_full 27.50
_diffrn_reflns_theta_max 27.50
_diffrn_reflns_theta_min 2.78
_exptl_absorpt_coefficient_mu 1.994
_exptl_absorpt_correction_T_max 0.9612
_exptl_absorpt_correction_T_min 0.7959
_exptl_absorpt_correction_type multi-scan
_exptl_absorpt_process_details SADABS
_exptl_crystal_colour yellow
_exptl_crystal_density_diffrn 1.352
_exptl_crystal_density_method 'not measured'
_exptl_crystal_description block
_exptl_crystal_F_000 2696
_exptl_crystal_size_max 0.12
_exptl_crystal_size_mid 0.10
_exptl_crystal_size_min 0.02
_refine_diff_density_max 1.563
_refine_diff_density_min -1.075
_refine_diff_density_rms 0.102
_refine_ls_extinction_coef none
_refine_ls_extinction_expression Fc^*^=kFc[1+0.001xFc^2^\l^3^/sin(2\q)]^-1/4^
_refine_ls_extinction_method SHELXL
_refine_ls_goodness_of_fit_ref 0.976
_refine_ls_hydrogen_treatment constr
_refine_ls_matrix_type full
_refine_ls_number_parameters 702
_refine_ls_number_reflns 14641
_refine_ls_number_restraints 12
_refine_ls_restrained_S_all 0.976
_refine_ls_R_factor_all 0.0903
_refine_ls_R_factor_gt 0.0462
_refine_ls_shift/su_max 0.113
_refine_ls_shift/su_mean 0.003
_refine_ls_structure_factor_coef Fsqd
_refine_ls_weighting_details 'calc w=1/[\s^2^(Fo^2^)+(0.2000P)^2^+0.0000P] where P=(Fo^2^+2Fc^2^)/3'
_refine_ls_weighting_scheme calc
_refine_ls_wR_factor_gt 0.0903
_refine_ls_wR_factor_ref 0.1044
_reflns_number_gt 9461
_reflns_number_total 14641
_reflns_threshold_expression >2sigma(I)
_cod_data_source_file c2dt11752e.txt
_cod_data_source_block euIIlast2.CIF
_cod_depositor_comments
;
The following automatic conversions were performed:

'_exptl_absorpt_correction_type' value 'Multi-scan' changed to
'multi-scan' according to
/home/saulius/struct/CIF-dictionaries/cif_core.dic dictionary named
'cif_core.dic' version 2.4.1 from 2010-06-29.

Automatic conversion script
Id: cif_fix_values 1715 2011-07-08 13:25:40Z adriana 
;
_cod_original_cell_volume 6392(5)
_cod_original_sg_symbol_H-M P21/c
_cod_database_code 7018337

loop_
_symmetry_equiv_pos_as_xyz
'x, y, z'
'-x, y+1/2, -z+1/2'
'-x, -y, -z'
'x, -y-1/2, z-1/2'

loop_
_atom_site_label
_atom_site_type_symbol
_atom_site_fract_x
_atom_site_fract_y
_atom_site_fract_z
_atom_site_U_iso_or_equiv
_atom_site_adp_type
_atom_site_occupancy
_atom_site_symmetry_multiplicity
_atom_site_calc_flag
_atom_site_refinement_flags
_atom_site_disorder_assembly
_atom_site_disorder_group
Eu1 Eu 0.249406(12) 0.062495(16) 0.237285(10) 0.03444(7) Uani 1 1 d . . .
Eu2 Eu 0.258039(13) -0.146380(17) 0.129511(11) 0.04207(8) Uani 1 1 d . A .
O1 O 0.31888(15) -0.0114(2) 0.17175(14) 0.0392(7) Uani 1 1 d . . .
O2 O 0.18945(16) -0.0797(2) 0.20232(13) 0.0415(8) Uani 1 1 d . . .
O3 O 0.32199(16) -0.2358(2) 0.07856(14) 0.0432(8) Uani 1 1 d . . .
O4 O 0.21213(18) 0.2019(2) 0.19791(15) 0.0545(9) Uani 1 1 d . . .
O5 O 0.34527(17) 0.0976(2) 0.32485(14) 0.0466(8) Uani 1 1 d . . .
O6 O 0.16621(18) 0.0795(3) 0.31382(17) 0.0628(11) Uani 1 1 d . . .
O7 O 0.2111(3) -0.0605(3) 0.03425(18) 0.0862(15) Uani 1 1 d . . .
O8 O 0.16270(19) -0.2642(3) 0.09048(19) 0.0688(11) Uani 1 1 d . . .
C1 C 0.3842(2) 0.0122(3) 0.17781(18) 0.0299(10) Uani 1 1 d . . .
C2 C 0.4350(2) -0.0430(3) 0.21165(19) 0.0339(10) Uani 1 1 d . . .
C3 C 0.5017(2) -0.0163(3) 0.2173(2) 0.0417(11) Uani 1 1 d . . .
H3 H 0.5360 -0.0538 0.2399 0.050 Uiso 1 1 calc R . .
C4 C 0.5195(3) 0.0633(4) 0.1911(2) 0.0473(13) Uani 1 1 d . . .
H4 H 0.5656 0.0807 0.1957 0.057 Uiso 1 1 calc R . .
C5 C 0.4702(3) 0.1174(3) 0.1584(2) 0.0411(12) Uani 1 1 d . . .
H5 H 0.4828 0.1723 0.1403 0.049 Uiso 1 1 calc R . .
C6 C 0.4023(2) 0.0944(3) 0.15096(19) 0.0340(10) Uani 1 1 d . . .
C7 C 0.4474(3) -0.2158(4) 0.2154(3) 0.0661(17) Uani 1 1 d . . .
H7A H 0.4291 -0.2204 0.1713 0.099 Uiso 1 1 calc R . .
H7B H 0.4357 -0.2711 0.2363 0.099 Uiso 1 1 calc R . .
H7C H 0.4966 -0.2097 0.2215 0.099 Uiso 1 1 calc R . .
C8 C 0.4172(3) -0.1313(3) 0.2420(2) 0.0464(12) Uani 1 1 d . . .
H8 H 0.3670 -0.1379 0.2331 0.056 Uiso 1 1 calc R . .
C9 C 0.4395(3) -0.1281(4) 0.3121(2) 0.0673(17) Uani 1 1 d . . .
H9A H 0.4887 -0.1227 0.3223 0.101 Uiso 1 1 calc R . .
H9B H 0.4252 -0.1845 0.3302 0.101 Uiso 1 1 calc R . .
H9C H 0.4187 -0.0752 0.3286 0.101 Uiso 1 1 calc R . .
C10 C 0.3507(3) 0.1458(5) 0.0453(2) 0.085(2) Uani 1 1 d . . .
H10A H 0.3144 0.1825 0.0215 0.127 Uiso 1 1 calc R . .
H10B H 0.3445 0.0812 0.0334 0.127 Uiso 1 1 calc R . .
H10C H 0.3944 0.1672 0.0372 0.127 Uiso 1 1 calc R . .
C11 C 0.3490(3) 0.1556(3) 0.1130(2) 0.0431(12) Uani 1 1 d . . .
H11 H 0.3039 0.1330 0.1196 0.052 Uiso 1 1 calc R . .
C12 C 0.3552(4) 0.2547(4) 0.1340(3) 0.097(2) Uani 1 1 d . . .
H12A H 0.3981 0.2799 0.1267 0.145 Uiso 1 1 calc R . .
H12B H 0.3536 0.2579 0.1779 0.145 Uiso 1 1 calc R . .
H12C H 0.3178 0.2903 0.1108 0.145 Uiso 1 1 calc R . .
C13 C 0.1471(2) -0.1283(3) 0.2301(2) 0.0405(12) Uani 1 1 d . . .
C14 C 0.1714(3) -0.1931(4) 0.2750(3) 0.0563(15) Uani 1 1 d . . .
C15 C 0.1259(3) -0.2439(5) 0.3027(3) 0.086(2) Uani 1 1 d . . .
H15 H 0.1422 -0.2884 0.3332 0.103 Uiso 1 1 calc R . .
C16 C 0.0568(3) -0.2291(5) 0.2857(3) 0.085(2) Uani 1 1 d . . .
H16 H 0.0261 -0.2644 0.3040 0.102 Uiso 1 1 calc R . .
C17 C 0.0328(3) -0.1644(4) 0.2428(3) 0.0634(16) Uani 1 1 d . . .
H17 H -0.0145 -0.1539 0.2325 0.076 Uiso 1 1 calc R . .
C18 C 0.0766(3) -0.1135(4) 0.2140(2) 0.0462(12) Uani 1 1 d . . .
C19 C 0.2468(3) -0.2081(4) 0.2959(3) 0.0663(17) Uani 1 1 d . . .
H19 H 0.2706 -0.1573 0.2782 0.080 Uiso 1 1 calc R . .
C20 C 0.2689(4) -0.2959(5) 0.2712(4) 0.106(3) Uani 1 1 d . . .
H20A H 0.2503 -0.3476 0.2910 0.159 Uiso 1 1 calc R . .
H20B H 0.3183 -0.2992 0.2795 0.159 Uiso 1 1 calc R . .
H20C H 0.2525 -0.2985 0.2267 0.159 Uiso 1 1 calc R . .
C21 C 0.2692(4) -0.2048(6) 0.3662(3) 0.113(3) Uani 1 1 d . . .
H21A H 0.2516 -0.2586 0.3846 0.169 Uiso 1 1 calc R . .
H21B H 0.2517 -0.1489 0.3823 0.169 Uiso 1 1 calc R . .
H21C H 0.3187 -0.2047 0.3764 0.169 Uiso 1 1 calc R . .
C22 C 0.0504(3) -0.0449(4) 0.1646(3) 0.0538(14) Uani 1 1 d . . .
H22 H 0.0849 0.0046 0.1661 0.065 Uiso 1 1 calc R . .
C23 C 0.0407(3) -0.0895(5) 0.1006(3) 0.0752(19) Uani 1 1 d . . .
H23A H 0.0837 -0.1155 0.0940 0.113 Uiso 1 1 calc R . .
H23B H 0.0255 -0.0431 0.0692 0.113 Uiso 1 1 calc R . .
H23C H 0.0069 -0.1383 0.0980 0.113 Uiso 1 1 calc R . .
C24 C -0.0169(3) 0.0004(4) 0.1723(3) 0.0737(18) Uani 1 1 d . . .
H24A H -0.0524 -0.0463 0.1682 0.111 Uiso 1 1 calc R . .
H24B H -0.0292 0.0473 0.1405 0.111 Uiso 1 1 calc R . .
H24C H -0.0117 0.0289 0.2130 0.111 Uiso 1 1 calc R . .
C25 C 0.3595(2) -0.2831(3) 0.04603(19) 0.0346(10) Uani 1 1 d . . .
C26 C 0.4017(2) -0.2374(3) 0.01121(19) 0.0347(10) Uani 1 1 d . . .
C27 C 0.4404(3) -0.2891(4) -0.0218(2) 0.0471(13) Uani 1 1 d . . .
H27 H 0.4687 -0.2585 -0.0453 0.057 Uiso 1 1 calc R . .
C28 C 0.4392(3) -0.3840(4) -0.0217(2) 0.0531(14) Uani 1 1 d . . .
H28 H 0.4657 -0.4182 -0.0451 0.064 Uiso 1 1 calc R . .
C29 C 0.3986(3) -0.4277(3) 0.0136(2) 0.0504(14) Uani 1 1 d . . .
H29 H 0.3986 -0.4928 0.0149 0.060 Uiso 1 1 calc R . .
C30 C 0.3580(3) -0.3802(3) 0.0468(2) 0.0399(11) Uani 1 1 d . . .
C31 C 0.3147(3) -0.4292(3) 0.0852(2) 0.0541(14) Uani 1 1 d . . .
H31 H 0.2796 -0.3849 0.0935 0.065 Uiso 1 1 calc R . .
C32 C 0.2785(3) -0.5117(4) 0.0542(3) 0.080(2) Uani 1 1 d . . .
H32A H 0.2506 -0.4931 0.0152 0.120 Uiso 1 1 calc R . .
H32B H 0.2496 -0.5384 0.0809 0.120 Uiso 1 1 calc R . .
H32C H 0.3116 -0.5574 0.0464 0.120 Uiso 1 1 calc R . .
C33 C 0.3567(4) -0.4578(5) 0.1480(3) 0.106(3) Uani 1 1 d . . .
H33A H 0.3268 -0.4858 0.1733 0.159 Uiso 1 1 calc R . .
H33B H 0.3785 -0.4036 0.1690 0.159 Uiso 1 1 calc R . .
H33C H 0.3912 -0.5022 0.1415 0.159 Uiso 1 1 calc R . .
C34 C 0.4055(2) -0.1339(3) 0.0116(2) 0.0402(11) Uani 1 1 d . . .
H34 H 0.3674 -0.1105 0.0307 0.048 Uiso 1 1 calc R . .
C35 C 0.3971(3) -0.0935(4) -0.0533(2) 0.0589(15) Uani 1 1 d . . .
H35A H 0.4358 -0.1110 -0.0720 0.088 Uiso 1 1 calc R . .
H35B H 0.3947 -0.0265 -0.0510 0.088 Uiso 1 1 calc R . .
H35C H 0.3555 -0.1171 -0.0783 0.088 Uiso 1 1 calc R . .
C36 C 0.4712(3) -0.1005(4) 0.0509(2) 0.0588(15) Uani 1 1 d . . .
H36A H 0.4757 -0.1265 0.0922 0.088 Uiso 1 1 calc R . .
H36B H 0.4706 -0.0335 0.0534 0.088 Uiso 1 1 calc R . .
H36C H 0.5094 -0.1201 0.0322 0.088 Uiso 1 1 calc R . .
C37 C 0.1845(3) 0.2839(3) 0.1962(2) 0.0464(12) Uani 1 1 d . . .
C38 C 0.1349(3) 0.3086(4) 0.1445(2) 0.0550(14) Uani 1 1 d . . .
C39 C 0.1015(3) 0.3923(4) 0.1455(3) 0.0693(17) Uani 1 1 d . . .
H39 H 0.0673 0.4084 0.1117 0.083 Uiso 1 1 calc R . .
C40 C 0.1166(3) 0.4522(4) 0.1941(3) 0.0668(17) Uani 1 1 d . . .
H40 H 0.0924 0.5080 0.1946 0.080 Uiso 1 1 calc R . .
C41 C 0.1672(3) 0.4299(4) 0.2415(3) 0.0569(14) Uani 1 1 d . . .
H41 H 0.1791 0.4723 0.2743 0.068 Uiso 1 1 calc R . .
C42 C 0.2021(3) 0.3470(3) 0.2439(2) 0.0453(12) Uani 1 1 d . . .
C43 C 0.1197(3) 0.2449(4) 0.0892(3) 0.0680(17) Uani 1 1 d . . .
H43 H 0.1516 0.1919 0.0974 0.082 Uiso 1 1 calc R . .
C44 C 0.0492(4) 0.2067(6) 0.0802(4) 0.125(3) Uani 1 1 d . . .
H44A H 0.0165 0.2571 0.0736 0.187 Uiso 1 1 calc R . .
H44B H 0.0433 0.1720 0.1168 0.187 Uiso 1 1 calc R . .
H44C H 0.0418 0.1661 0.0443 0.187 Uiso 1 1 calc R . .
C45 C 0.1308(5) 0.2886(6) 0.0306(3) 0.125(3) Uani 1 1 d . . .
H45A H 0.1178 0.2456 -0.0035 0.188 Uiso 1 1 calc R . .
H45B H 0.1786 0.3046 0.0340 0.188 Uiso 1 1 calc R . .
H45C H 0.1032 0.3442 0.0230 0.188 Uiso 1 1 calc R . .
C46 C 0.2591(3) 0.3284(4) 0.2975(3) 0.0633(16) Uani 1 1 d . . .
H46 H 0.2753 0.2648 0.2916 0.076 Uiso 1 1 calc R . .
C47 C 0.2357(5) 0.3288(7) 0.3587(3) 0.134(4) Uani 1 1 d . . .
H47A H 0.2746 0.3199 0.3918 0.201 Uiso 1 1 calc R . .
H47B H 0.2031 0.2792 0.3596 0.201 Uiso 1 1 calc R . .
H47C H 0.2142 0.3877 0.3643 0.201 Uiso 1 1 calc R . .
C48 C 0.3177(4) 0.3896(5) 0.2984(3) 0.105(3) Uani 1 1 d . . .
H48A H 0.3051 0.4524 0.3075 0.158 Uiso 1 1 calc R . .
H48B H 0.3317 0.3881 0.2583 0.158 Uiso 1 1 calc R . .
H48C H 0.3551 0.3690 0.3302 0.158 Uiso 1 1 calc R . .
C49 C 0.3392(3) 0.0986(4) 0.3882(2) 0.0555(14) Uani 1 1 d . . .
H49A H 0.3414 0.0354 0.4047 0.067 Uiso 1 1 calc R . .
H49B H 0.2956 0.1260 0.3931 0.067 Uiso 1 1 calc R . .
C50 C 0.3971(3) 0.1551(5) 0.4220(2) 0.0704(18) Uani 1 1 d . . .
H50A H 0.3833 0.2195 0.4265 0.084 Uiso 1 1 calc R . .
H50B H 0.4146 0.1292 0.4631 0.084 Uiso 1 1 calc R . .
C51 C 0.4480(3) 0.1481(5) 0.3811(2) 0.080(2) Uani 1 1 d . . .
H51A H 0.4765 0.2038 0.3846 0.096 Uiso 1 1 calc R . .
H51B H 0.4774 0.0940 0.3921 0.096 Uiso 1 1 calc R . .
C52 C 0.4092(3) 0.1389(4) 0.3187(2) 0.0509(13) Uani 1 1 d . . .
H52A H 0.4018 0.1997 0.2988 0.061 Uiso 1 1 calc R . .
H52B H 0.4335 0.0995 0.2935 0.061 Uiso 1 1 calc R . .
C53 C 0.1529(3) 0.0258(5) 0.3649(3) 0.081(2) Uani 1 1 d . . .
H53A H 0.1850 0.0425 0.4026 0.098 Uiso 1 1 calc R . .
H53B H 0.1586 -0.0402 0.3567 0.098 Uiso 1 1 calc R . .
C54 C 0.0831(4) 0.0440(6) 0.3732(4) 0.103(3) Uani 1 1 d . . .
H54A H 0.0798 0.0446 0.4173 0.124 Uiso 1 1 calc R . .
H54B H 0.0516 -0.0026 0.3518 0.124 Uiso 1 1 calc R . .
C55 C 0.0685(4) 0.1369(5) 0.3449(3) 0.088(2) Uani 1 1 d . . .
H55A H 0.0838 0.1860 0.3751 0.105 Uiso 1 1 calc R . .
H55B H 0.0196 0.1446 0.3290 0.105 Uiso 1 1 calc R . .
C56 C 0.1089(3) 0.1381(5) 0.2925(3) 0.079(2) Uani 1 1 d . . .
H56A H 0.0816 0.1139 0.2541 0.095 Uiso 1 1 calc R . .
H56B H 0.1238 0.2011 0.2850 0.095 Uiso 1 1 calc R . .
C57 C 0.2205(5) -0.0815(5) -0.0272(3) 0.101(3) Uani 0.171(10) 1 d P A 2
H57A H 0.2286 -0.1479 -0.0316 0.121 Uiso 0.171(10) 1 calc PR A 2
H57B H 0.2593 -0.0470 -0.0376 0.121 Uiso 0.171(10) 1 calc PR A 2
C58 C 0.1574(13) -0.0534(18) -0.0667(13) 0.009(5) Uani 0.171(10) 1 d PU A 2
H58A H 0.1261 -0.1058 -0.0769 0.010 Uiso 0.171(10) 1 calc PR A 2
H58B H 0.1658 -0.0246 -0.1052 0.010 Uiso 0.171(10) 1 calc PR A 2
C58A C 0.1756(10) -0.0448(14) -0.0641(7) 0.215(11) Uani 0.829(10) 1 d P A 1
H58C H 0.1392 -0.0896 -0.0783 0.258 Uiso 0.829(10) 1 calc PR A 1
H58D H 0.1939 -0.0234 -0.1003 0.258 Uiso 0.829(10) 1 calc PR A 1
C59 C 0.130(2) 0.016(3) -0.025(2) 0.030(8) Uani 0.171(10) 1 d PU A 2
H59A H 0.1242 0.0766 -0.0459 0.036 Uiso 0.171(10) 1 calc PR A 2
H59B H 0.0860 -0.0043 -0.0169 0.036 Uiso 0.171(10) 1 calc PR A 2
C59A C 0.1464(9) 0.0384(13) -0.0328(7) 0.163(8) Uani 0.829(10) 1 d P A 1
H59C H 0.1605 0.0975 -0.0485 0.196 Uiso 0.829(10) 1 calc PR A 1
H59D H 0.0965 0.0361 -0.0389 0.196 Uiso 0.829(10) 1 calc PR A 1
C60 C 0.1767(3) 0.0246(4) 0.0310(3) 0.071(2) Uani 0.171(10) 1 d P A 2
H60A H 0.2081 0.0766 0.0298 0.085 Uiso 0.171(10) 1 calc PR A 2
H60B H 0.1530 0.0327 0.0661 0.085 Uiso 0.171(10) 1 calc PR A 2
C61 C 0.1231(3) -0.3238(5) 0.1220(3) 0.0792(19) Uani 1 1 d . A .
H61A H 0.1014 -0.2888 0.1515 0.095 Uiso 1 1 calc R . .
H61B H 0.1516 -0.3726 0.1445 0.095 Uiso 1 1 calc R . .
C62 C 0.0704(3) -0.3642(4) 0.0710(3) 0.0766(19) Uani 1 1 d . . .
H62A H 0.0539 -0.4242 0.0831 0.092 Uiso 1 1 calc R A .
H62B H 0.0316 -0.3222 0.0594 0.092 Uiso 1 1 calc R . .
C63 C 0.1099(4) -0.3746(5) 0.0196(4) 0.094(2) Uani 1 1 d . A .
H63A H 0.0795 -0.3764 -0.0209 0.113 Uiso 1 1 calc R . .
H63B H 0.1378 -0.4309 0.0248 0.113 Uiso 1 1 calc R . .
C64 C 0.1536(3) -0.2894(5) 0.0261(3) 0.080(2) Uani 1 1 d . A .
H64A H 0.1977 -0.3023 0.0141 0.095 Uiso 1 1 calc R . .
H64B H 0.1310 -0.2394 -0.0001 0.095 Uiso 1 1 calc R . .
C57A C 0.2205(5) -0.0815(5) -0.0272(3) 0.101(3) Uani 0.83 1 d P A 1
H57C H 0.2651 -0.0588 -0.0335 0.121 Uiso 0.829(10) 1 calc PR A 1
H57D H 0.2191 -0.1487 -0.0335 0.121 Uiso 0.829(10) 1 calc PR A 1
C60A C 0.1767(3) 0.0246(4) 0.0310(3) 0.071(2) Uani 0.83 1 d P A 1
H60C H 0.1415 0.0233 0.0569 0.085 Uiso 0.829(10) 1 calc PR A 1
H60D H 0.2087 0.0748 0.0455 0.085 Uiso 0.829(10) 1 calc PR A 1

loop_
_atom_site_aniso_label
_atom_site_aniso_U_11
_atom_site_aniso_U_22
_atom_site_aniso_U_33
_atom_site_aniso_U_23
_atom_site_aniso_U_13
_atom_site_aniso_U_12
Eu1 0.03642(13) 0.03345(13) 0.03146(12) -0.00081(11) 0.00078(9) 0.00596(11)
Eu2 0.04989(16) 0.03289(14) 0.04618(15) -0.00570(12) 0.01605(12) -0.00051(12)
O1 0.0388(19) 0.0284(17) 0.0526(19) 0.0024(15) 0.0143(15) 0.0018(15)
O2 0.0403(19) 0.046(2) 0.0395(18) 0.0021(16) 0.0119(14) -0.0072(16)
O3 0.051(2) 0.0296(17) 0.053(2) 0.0003(16) 0.0195(16) 0.0009(16)
O4 0.068(2) 0.041(2) 0.052(2) 0.0057(17) 0.0054(18) 0.0183(19)
O5 0.050(2) 0.052(2) 0.0342(18) 0.0035(16) -0.0028(15) -0.0063(17)
O6 0.052(2) 0.082(3) 0.058(2) 0.003(2) 0.0204(19) 0.012(2)
O7 0.137(4) 0.072(3) 0.048(2) 0.001(2) 0.014(2) 0.047(3)
O8 0.059(3) 0.062(3) 0.086(3) -0.019(2) 0.016(2) -0.013(2)
C1 0.036(3) 0.028(2) 0.027(2) -0.0034(19) 0.0112(19) -0.003(2)
C2 0.044(3) 0.032(3) 0.028(2) 0.001(2) 0.011(2) 0.004(2)
C3 0.040(3) 0.046(3) 0.038(3) -0.004(2) 0.003(2) 0.005(2)
C4 0.041(3) 0.054(3) 0.047(3) -0.009(3) 0.009(2) -0.008(3)
C5 0.053(3) 0.038(3) 0.034(3) -0.001(2) 0.013(2) -0.014(2)
C6 0.049(3) 0.029(2) 0.026(2) -0.007(2) 0.011(2) -0.002(2)
C7 0.099(5) 0.039(3) 0.060(4) -0.001(3) 0.013(3) 0.003(3)
C8 0.054(3) 0.038(3) 0.048(3) 0.010(2) 0.011(2) 0.007(2)
C9 0.104(5) 0.059(4) 0.042(3) 0.013(3) 0.021(3) 0.008(4)
C10 0.072(4) 0.135(7) 0.045(3) 0.020(4) 0.002(3) 0.013(4)
C11 0.053(3) 0.034(3) 0.043(3) 0.013(2) 0.011(2) -0.002(2)
C12 0.109(6) 0.038(4) 0.132(6) 0.011(4) -0.011(5) 0.015(4)
C13 0.044(3) 0.038(3) 0.040(3) -0.008(2) 0.010(2) -0.009(2)
C14 0.048(3) 0.060(4) 0.061(3) 0.020(3) 0.011(3) -0.008(3)
C15 0.074(5) 0.088(5) 0.097(5) 0.045(4) 0.016(4) -0.013(4)
C16 0.058(4) 0.090(5) 0.113(6) 0.030(5) 0.030(4) -0.023(4)
C17 0.042(3) 0.068(4) 0.080(4) 0.003(4) 0.011(3) -0.011(3)
C18 0.045(3) 0.045(3) 0.050(3) -0.004(3) 0.011(2) -0.005(3)
C19 0.055(4) 0.066(4) 0.077(4) 0.029(3) 0.008(3) 0.003(3)
C20 0.085(6) 0.082(6) 0.153(8) -0.008(5) 0.022(5) 0.004(4)
C21 0.104(6) 0.144(8) 0.078(5) 0.010(5) -0.018(4) 0.028(6)
C22 0.040(3) 0.049(3) 0.071(4) 0.001(3) 0.008(3) 0.007(3)
C23 0.070(4) 0.097(5) 0.058(4) 0.002(4) 0.011(3) 0.020(4)
C24 0.059(4) 0.076(5) 0.085(4) -0.007(4) 0.011(3) 0.013(4)
C25 0.040(3) 0.033(3) 0.029(2) -0.007(2) 0.000(2) 0.003(2)
C26 0.039(3) 0.035(3) 0.029(2) -0.005(2) 0.0030(19) -0.001(2)
C27 0.048(3) 0.059(3) 0.033(3) -0.009(3) 0.003(2) 0.003(3)
C28 0.061(4) 0.055(3) 0.040(3) -0.020(3) 0.001(3) 0.018(3)
C29 0.070(4) 0.030(3) 0.045(3) -0.014(2) -0.005(3) 0.007(3)
C30 0.052(3) 0.030(3) 0.032(2) 0.000(2) -0.006(2) 0.001(2)
C31 0.069(4) 0.030(3) 0.060(3) 0.001(3) 0.004(3) -0.004(3)
C32 0.081(5) 0.048(4) 0.108(5) -0.002(4) 0.008(4) -0.017(3)
C33 0.128(7) 0.104(6) 0.078(5) 0.043(4) -0.006(4) -0.037(5)
C34 0.050(3) 0.036(3) 0.037(3) -0.001(2) 0.016(2) -0.002(2)
C35 0.073(4) 0.049(3) 0.056(3) 0.010(3) 0.016(3) -0.005(3)
C36 0.074(4) 0.052(3) 0.052(3) -0.009(3) 0.015(3) -0.020(3)
C37 0.048(3) 0.040(3) 0.053(3) 0.013(3) 0.013(2) 0.010(2)
C38 0.059(4) 0.047(3) 0.057(3) 0.002(3) 0.006(3) 0.010(3)
C39 0.069(4) 0.054(4) 0.077(4) 0.011(3) -0.010(3) 0.022(3)
C40 0.067(4) 0.043(3) 0.089(5) 0.000(3) 0.012(4) 0.020(3)
C41 0.071(4) 0.042(3) 0.058(3) -0.002(3) 0.013(3) 0.006(3)
C42 0.057(3) 0.034(3) 0.047(3) 0.006(2) 0.013(2) 0.006(2)
C43 0.083(5) 0.050(4) 0.061(4) -0.001(3) -0.014(3) 0.019(3)
C44 0.134(8) 0.120(7) 0.128(7) -0.041(6) 0.046(6) -0.050(6)
C45 0.181(9) 0.120(7) 0.086(6) -0.030(5) 0.058(6) -0.054(7)
C46 0.079(4) 0.043(3) 0.063(4) -0.006(3) -0.001(3) 0.007(3)
C47 0.149(8) 0.190(10) 0.059(5) 0.041(6) 0.010(5) 0.018(7)
C48 0.091(6) 0.099(6) 0.110(6) 0.026(5) -0.027(5) -0.012(5)
C49 0.061(4) 0.068(4) 0.036(3) 0.007(3) 0.003(2) -0.013(3)
C50 0.086(5) 0.085(5) 0.040(3) -0.008(3) 0.012(3) -0.031(4)
C51 0.071(4) 0.121(6) 0.044(3) -0.002(4) -0.001(3) -0.037(4)
C52 0.055(3) 0.055(3) 0.042(3) -0.007(3) 0.009(2) -0.007(3)
C53 0.077(5) 0.108(6) 0.064(4) 0.023(4) 0.024(3) 0.018(4)
C54 0.090(6) 0.121(7) 0.110(6) 0.035(5) 0.049(5) 0.021(5)
C55 0.088(5) 0.090(5) 0.098(5) 0.030(4) 0.051(4) 0.032(4)
C56 0.068(4) 0.102(5) 0.072(4) 0.006(4) 0.025(3) 0.021(4)
C57 0.148(8) 0.096(6) 0.056(4) -0.005(4) 0.015(5) 0.055(5)
C58 0.008(5) 0.009(5) 0.009(5) 0.0002(10) 0.0014(14) -0.0005(10)
C58A 0.30(2) 0.27(2) 0.073(8) -0.009(10) 0.002(12) 0.204(19)
C59 0.030(8) 0.030(8) 0.030(8) 0.0000(10) 0.0055(17) 0.0000(10)
C59A 0.200(19) 0.218(19) 0.068(8) 0.024(10) 0.014(9) 0.149(14)
C60 0.075(5) 0.060(4) 0.078(5) 0.001(4) 0.016(3) 0.019(3)
C61 0.066(4) 0.070(4) 0.103(5) -0.014(4) 0.018(4) -0.022(4)
C62 0.055(4) 0.063(4) 0.108(5) -0.009(4) 0.006(4) -0.007(3)
C63 0.073(5) 0.080(5) 0.121(6) -0.038(5) -0.005(4) 0.001(4)
C64 0.078(5) 0.081(5) 0.076(5) -0.014(4) 0.001(4) -0.012(4)
C57A 0.148(8) 0.096(6) 0.056(4) -0.005(4) 0.015(5) 0.055(5)
C60A 0.075(5) 0.060(4) 0.078(5) 0.001(4) 0.016(3) 0.019(3)

loop_
_atom_type_symbol
_atom_type_description
_atom_type_scat_dispersion_real
_atom_type_scat_dispersion_imag
_atom_type_scat_source
C C 0.0033 0.0016 'International Tables Vol C Tables 4.2.6.8 and 6.1.1.4'
H H 0.0000 0.0000 'International Tables Vol C Tables 4.2.6.8 and 6.1.1.4'
O O 0.0106 0.0060 'International Tables Vol C Tables 4.2.6.8 and 6.1.1.4'
Eu Eu -0.1578 3.6682 'International Tables Vol C Tables 4.2.6.8 and 6.1.1.4'

loop_
_geom_angle_atom_site_label_1
_geom_angle_atom_site_label_2
_geom_angle_atom_site_label_3
_geom_angle
O4 Eu1 O1 110.53(11)
O4 Eu1 O2 121.54(12)
O1 Eu1 O2 75.01(10)
O4 Eu1 O5 105.36(12)
O1 Eu1 O5 96.00(11)
O2 Eu1 O5 132.59(11)
O4 Eu1 O6 87.57(13)
O1 Eu1 O6 159.23(11)
O2 Eu1 O6 87.00(11)
O5 Eu1 O6 88.52(12)
O4 Eu1 Eu2 120.73(9)
O1 Eu1 Eu2 36.51(7)
O2 Eu1 Eu2 38.64(7)
O5 Eu1 Eu2 121.03(8)
O6 Eu1 Eu2 125.37(9)
O3 Eu2 O1 111.52(11)
O3 Eu2 O7 91.82(13)
O1 Eu2 O7 90.33(13)
O3 Eu2 O2 166.44(10)
O1 Eu2 O2 74.59(10)
O7 Eu2 O2 100.39(12)
O3 Eu2 O8 84.63(12)
O1 Eu2 O8 163.28(11)
O7 Eu2 O8 84.65(15)
O2 Eu2 O8 90.60(11)
O3 Eu2 Eu1 147.78(8)
O1 Eu2 Eu1 36.94(7)
O7 Eu2 Eu1 94.16(10)
O2 Eu2 Eu1 37.80(7)
O8 Eu2 Eu1 127.43(9)
C1 O1 Eu2 131.8(3)
C1 O1 Eu1 118.9(2)
Eu2 O1 Eu1 106.55(11)
C13 O2 Eu1 128.3(3)
C13 O2 Eu2 124.1(3)
Eu1 O2 Eu2 103.56(11)
C25 O3 Eu2 175.9(3)
C37 O4 Eu1 158.0(3)
C49 O5 C52 108.8(3)
C49 O5 Eu1 124.4(3)
C52 O5 Eu1 125.5(3)
C53 O6 C56 109.1(4)
C53 O6 Eu1 133.8(3)
C56 O6 Eu1 114.5(3)
C60 O7 C57 106.5(5)
C60 O7 Eu2 126.3(3)
C57 O7 Eu2 126.7(4)
C61 O8 C64 109.9(4)
C61 O8 Eu2 132.5(4)
C64 O8 Eu2 116.6(3)
O1 C1 C2 120.8(4)
O1 C1 C6 119.8(4)
C2 C1 C6 119.4(4)
C3 C2 C1 119.2(4)
C3 C2 C8 120.0(4)
C1 C2 C8 120.8(4)
C4 C3 C2 121.6(5)
C5 C4 C3 119.3(5)
C4 C5 C6 121.9(4)
C5 C6 C1 118.5(4)
C5 C6 C11 120.3(4)
C1 C6 C11 121.1(4)
C2 C8 C9 111.7(4)
C2 C8 C7 111.6(4)
C9 C8 C7 110.4(4)
C10 C11 C12 112.2(5)
C10 C11 C6 110.5(4)
C12 C11 C6 112.3(4)
O2 C13 C14 121.0(4)
O2 C13 C18 119.7(4)
C14 C13 C18 119.3(4)
C13 C14 C15 119.7(5)
C13 C14 C19 121.1(5)
C15 C14 C19 119.1(5)
C16 C15 C14 120.0(6)
C17 C16 C15 120.5(6)
C16 C17 C18 120.9(6)
C17 C18 C13 119.5(5)
C17 C18 C22 121.3(5)
C13 C18 C22 119.2(4)
C20 C19 C14 111.1(6)
C20 C19 C21 110.1(6)
C14 C19 C21 113.4(5)
C18 C22 C23 110.9(4)
C18 C22 C24 113.8(5)
C23 C22 C24 108.3(5)
O3 C25 C26 120.6(4)
O3 C25 C30 119.8(4)
C26 C25 C30 119.6(4)
C27 C26 C25 118.9(4)
C27 C26 C34 121.0(4)
C25 C26 C34 120.2(4)
C26 C27 C28 122.2(5)
C29 C28 C27 118.3(5)
C30 C29 C28 122.4(5)
C29 C30 C25 118.7(5)
C29 C30 C31 121.4(4)
C25 C30 C31 119.9(4)
C30 C31 C32 113.9(5)
C30 C31 C33 110.9(5)
C32 C31 C33 109.5(5)
C26 C34 C36 111.1(4)
C26 C34 C35 112.5(4)
C36 C34 C35 110.4(4)
O4 C37 C42 121.9(5)
O4 C37 C38 119.1(5)
C42 C37 C38 119.0(5)
C39 C38 C37 118.7(5)
C39 C38 C43 121.2(5)
C37 C38 C43 120.1(5)
C40 C39 C38 121.9(5)
C41 C40 C39 118.6(5)
C40 C41 C42 122.5(5)
C41 C42 C37 119.1(5)
C41 C42 C46 119.3(5)
C37 C42 C46 121.6(4)
C45 C43 C44 109.1(6)
C45 C43 C38 113.4(5)
C44 C43 C38 112.4(6)
C48 C46 C47 111.2(6)
C48 C46 C42 113.0(5)
C47 C46 C42 112.7(5)
O5 C49 C50 107.3(4)
C51 C50 C49 102.5(5)
C52 C51 C50 105.7(5)
O5 C52 C51 106.3(4)
O6 C53 C54 108.4(5)
C53 C54 C55 103.3(6)
C54 C55 C56 103.6(5)
O6 C56 C55 104.4(5)
O7 C57 C58 104.9(12)
C57 C58 C59 101(2)
C60 C59 C58 109(3)
O7 C60 C59 102(2)
O8 C61 C62 104.3(5)
C63 C62 C61 101.9(5)
C62 C63 C64 102.9(5)
O8 C64 C63 105.6(6)

loop_
_geom_bond_atom_site_label_1
_geom_bond_atom_site_label_2
_geom_bond_distance
Eu1 O4 2.285(3)
Eu1 O1 2.440(3)
Eu1 O2 2.454(3)
Eu1 O5 2.528(3)
Eu1 O6 2.600(4)
Eu1 Eu2 3.8924(14)
Eu2 O3 2.271(3)
Eu2 O1 2.416(3)
Eu2 O7 2.487(4)
Eu2 O2 2.500(3)
Eu2 O8 2.605(4)
O1 C1 1.343(5)
O2 C13 1.340(5)
O3 C25 1.326(5)
O4 C37 1.317(5)
O5 C49 1.428(5)
O5 C52 1.449(6)
O6 C53 1.439(7)
O6 C56 1.445(7)
O7 C60 1.417(7)
O7 C57 1.439(7)
O8 C61 1.442(7)
O8 C64 1.450(7)
C1 C2 1.405(6)
C1 C6 1.416(6)
C2 C3 1.382(6)
C2 C8 1.526(6)
C3 C4 1.374(7)
C4 C5 1.368(7)
C5 C6 1.387(6)
C6 C11 1.526(6)
C7 C8 1.537(7)
C8 C9 1.536(7)
C10 C11 1.512(7)
C11 C12 1.517(7)
C13 C14 1.394(7)
C13 C18 1.418(7)
C14 C15 1.404(7)
C14 C19 1.520(7)
C15 C16 1.391(9)
C16 C17 1.363(8)
C17 C18 1.392(7)
C18 C22 1.505(7)
C19 C20 1.492(9)
C19 C21 1.541(8)
C22 C23 1.538(8)
C22 C24 1.543(7)
C25 C26 1.413(6)
C25 C30 1.418(6)
C26 C27 1.384(6)
C26 C34 1.512(6)
C27 C28 1.384(7)
C28 C29 1.383(7)
C29 C30 1.382(7)
C30 C31 1.503(7)
C31 C32 1.507(7)
C31 C33 1.548(8)
C34 C36 1.526(7)
C34 C35 1.531(6)
C37 C42 1.398(7)
C37 C38 1.422(7)
C38 C39 1.397(7)
C38 C43 1.522(8)
C39 C40 1.377(8)
C40 C41 1.363(8)
C41 C42 1.395(7)
C42 C46 1.518(7)
C43 C45 1.496(9)
C43 C44 1.505(9)
C46 C48 1.477(9)
C46 C47 1.513(8)
C49 C50 1.510(7)
C50 C51 1.486(8)
C51 C52 1.465(7)
C53 C54 1.475(9)
C54 C55 1.499(9)
C55 C56 1.533(8)
C57 C58 1.46(3)
C58 C59 1.54(5)
C58A C59A 1.56(2)
C59 C60 1.42(5)
C61 C62 1.523(8)
C62 C63 1.508(9)
C63 C64 1.515(9)
